data_7701553
loop_
_publ_author_name
'Sch\"uler, Philipp'
'G\"orls, Helmar'
'Westerhausen, Matthias'
'Krieck, Sven'

_publ_section_title
;
 Bis(trimethylsilyl)amide complexes of s-block metals with bidentate ether
 and amine ligands.
;
_journal_issue 24
_journal_name_full 'Dalton transactions (Cambridge, England : 2003)'
_journal_page_first 8966
_journal_page_last 8975
_journal_paper_doi 10.1039/c9dt01426h
_journal_volume 48
_journal_year 2019
_chemical_formula_moiety 'C22 H62 K2 N4 O2 Si4'
_chemical_formula_sum 'C22 H62 K2 N4 O2 Si4'
_chemical_formula_weight 605.32
_space_group_IT_number 2
_space_group_name_Hall '-P 1'
_space_group_name_H-M_alt 'P -1'
_symmetry_cell_setting triclinic
_symmetry_space_group_name_Hall '-P 1'
_symmetry_space_group_name_H-M 'P -1'
_atom_sites_solution_hydrogens geom
_atom_sites_solution_primary direct
_atom_sites_solution_secondary difmap
_audit_creation_method SHELXL-97
_audit_update_record
;
2019-04-01 deposited with the CCDC.	2019-05-10 downloaded from the CCDC.
;
_cell_angle_alpha 70.532(2)
_cell_angle_beta 65.430(2)
_cell_angle_gamma 73.177(2)
_cell_formula_units_Z 1
_cell_length_a 9.7712(3)
_cell_length_b 10.4930(4)
_cell_length_c 11.0190(4)
_cell_measurement_reflns_used 10927
_cell_measurement_temperature 133(2)
_cell_measurement_theta_max 27.47
_cell_measurement_theta_min 2.57
_cell_volume 953.62(6)
_computing_cell_refinement DENZO
_computing_data_collection COLLECT
_computing_data_reduction DENZO
_computing_molecular_graphics SHELXTL/PC
_computing_publication_material SHELXL-97
_computing_structure_refinement 'SHELXL-97 (Sheldrick, 2008)'
_computing_structure_solution 'SHELXS-97 (Sheldrick, 2008)'
_diffrn_ambient_temperature 133(2)
_diffrn_measured_fraction_theta_full 0.988
_diffrn_measured_fraction_theta_max 0.988
_diffrn_measurement_device_type KappaCCD
_diffrn_measurement_method 'phi- + omega-scan'
_diffrn_radiation_monochromator graphite
_diffrn_radiation_source 'fine-focus sealed tube'
_diffrn_radiation_type MoK\a
_diffrn_radiation_wavelength 0.71073
_diffrn_reflns_av_R_equivalents 0.0320
_diffrn_reflns_av_sigmaI/netI 0.0428
_diffrn_reflns_limit_h_max 12
_diffrn_reflns_limit_h_min -12
_diffrn_reflns_limit_k_max 13
_diffrn_reflns_limit_k_min -13
_diffrn_reflns_limit_l_max 14
_diffrn_reflns_limit_l_min -14
_diffrn_reflns_number 10927
_diffrn_reflns_theta_full 27.47
_diffrn_reflns_theta_max 27.47
_diffrn_reflns_theta_min 2.57
_exptl_absorpt_coefficient_mu 0.396
_exptl_absorpt_correction_T_max 0.7456
_exptl_absorpt_correction_T_min 0.6829
_exptl_absorpt_correction_type multi-scan
_exptl_absorpt_process_details 'SADABS, Bruker-AXS, 2002'
_exptl_crystal_colour colourless
_exptl_crystal_density_diffrn 1.054
_exptl_crystal_density_method 'not measured'
_exptl_crystal_description prism
_exptl_crystal_F_000 332
_exptl_crystal_size_max 0.108
_exptl_crystal_size_mid 0.104
_exptl_crystal_size_min 0.088
_refine_diff_density_max 0.284
_refine_diff_density_min -0.279
_refine_diff_density_rms 0.050
_refine_ls_extinction_method none
_refine_ls_goodness_of_fit_ref 1.041
_refine_ls_hydrogen_treatment constr
_refine_ls_matrix_type full
_refine_ls_number_parameters 180
_refine_ls_number_reflns 4327
_refine_ls_number_restraints 0
_refine_ls_restrained_S_all 1.041
_refine_ls_R_factor_all 0.0478
_refine_ls_R_factor_gt 0.0390
_refine_ls_shift/su_max 0.002
_refine_ls_shift/su_mean 0.000
_refine_ls_structure_factor_coef Fsqd
_refine_ls_weighting_details 'calc w=1/[\s^2^(Fo^2^)+(0.0191P)^2^+0.6420P] where P=(Fo^2^+2Fc^2^)/3'
_refine_ls_weighting_scheme calc
_refine_ls_wR_factor_gt 0.0849
_refine_ls_wR_factor_ref 0.0901
_reflns_number_gt 3758
_reflns_number_total 4327
_reflns_threshold_expression >2sigma(I)
_cod_data_source_file c9dt01426h2.cif
_cod_data_source_block FO6435
_cod_database_code 7701553

loop_
_symmetry_equiv_pos_as_xyz
'x, y, z'
'-x, -y, -z'

loop_
_atom_site_label
_atom_site_type_symbol
_atom_site_fract_x
_atom_site_fract_y
_atom_site_fract_z
_atom_site_U_iso_or_equiv
_atom_site_adp_type
_atom_site_occupancy
_atom_site_symmetry_multiplicity
_atom_site_calc_flag
_atom_site_refinement_flags
_atom_site_disorder_assembly
_atom_site_disorder_group
K1 K 0.62151(4) 0.61663(4) 0.35184(4) 0.02536(10) Uani 1 1 d . . .
Si1 Si 0.75932(5) 0.24175(5) 0.43799(5) 0.02460(12) Uani 1 1 d . . .
Si2 Si 0.53011(5) 0.32376(5) 0.29583(5) 0.02347(12) Uani 1 1 d . . .
O1 O 0.85351(15) 0.75814(14) 0.25388(15) 0.0362(3) Uani 1 1 d . A .
N1 N 0.60932(16) 0.34211(14) 0.39656(15) 0.0244(3) Uani 1 1 d . . .
N2 N 0.7192(3) 0.7653(2) 0.06504(18) 0.0569(6) Uani 1 1 d . . .
C1 C 0.8593(2) 0.0914(2) 0.3562(2) 0.0367(4) Uani 1 1 d . . .
H1A H 0.7858 0.0325 0.3797 0.055 Uiso 1 1 calc R . .
H1B H 0.9421 0.0384 0.3906 0.055 Uiso 1 1 calc R . .
H1C H 0.9018 0.1254 0.2560 0.055 Uiso 1 1 calc R . .
C2 C 0.9133(2) 0.3430(2) 0.3926(2) 0.0355(4) Uani 1 1 d . . .
H2A H 0.9389 0.3950 0.2962 0.053 Uiso 1 1 calc R . .
H2B H 1.0046 0.2798 0.4060 0.053 Uiso 1 1 calc R . .
H2C H 0.8760 0.4066 0.4521 0.053 Uiso 1 1 calc R . .
C3 C 0.7059(2) 0.1614(2) 0.6294(2) 0.0338(4) Uani 1 1 d . . .
H3A H 0.6237 0.1095 0.6604 0.051 Uiso 1 1 calc R . .
H3B H 0.6712 0.2338 0.6788 0.051 Uiso 1 1 calc R . .
H3C H 0.7954 0.0994 0.6481 0.051 Uiso 1 1 calc R . .
C4 C 0.4281(3) 0.1729(2) 0.3693(2) 0.0454(5) Uani 1 1 d . . .
H4A H 0.3533 0.1769 0.4614 0.068 Uiso 1 1 calc R . .
H4B H 0.5026 0.0874 0.3752 0.068 Uiso 1 1 calc R . .
H4C H 0.3755 0.1757 0.3095 0.068 Uiso 1 1 calc R . .
C5 C 0.6672(2) 0.3063(3) 0.1177(2) 0.0445(5) Uani 1 1 d . . .
H5A H 0.7304 0.2145 0.1241 0.067 Uiso 1 1 calc R . .
H5B H 0.7331 0.3757 0.0779 0.067 Uiso 1 1 calc R . .
H5C H 0.6091 0.3198 0.0589 0.067 Uiso 1 1 calc R . .
C6 C 0.3798(3) 0.4786(2) 0.2660(2) 0.0452(5) Uani 1 1 d . . .
H6A H 0.3053 0.4944 0.3548 0.068 Uiso 1 1 calc R . .
H6B H 0.3276 0.4623 0.2148 0.068 Uiso 1 1 calc R . .
H6C H 0.4285 0.5595 0.2128 0.068 Uiso 1 1 calc R . .
C7 C 0.8896(2) 0.8524(2) 0.1227(2) 0.0394(5) Uani 1 1 d . . .
H7A H 0.9851 0.8121 0.0577 0.047 Uiso 1 1 calc R A .
H7B H 0.9063 0.9377 0.1302 0.047 Uiso 1 1 calc R . .
C8 C 0.7621(3) 0.8853(2) 0.0693(2) 0.0444(5) Uani 1 1 d . A .
H8A H 0.6713 0.9371 0.1281 0.053 Uiso 1 1 calc R . .
H8B H 0.7928 0.9457 -0.0248 0.053 Uiso 1 1 calc R . .
C9 C 0.8806(13) 0.6535(15) 0.0009(12) 0.046(3) Uani 0.42(2) 1 d P A 1
H9A H 0.9515 0.6402 0.0478 0.069 Uiso 0.42(2) 1 calc PR A 1
H9B H 0.9295 0.6911 -0.0980 0.069 Uiso 0.42(2) 1 calc PR A 1
H9C H 0.8534 0.5652 0.0160 0.069 Uiso 0.42(2) 1 calc PR A 1
C10 C 0.633(2) 0.7756(16) -0.0043(12) 0.061(3) Uani 0.42(2) 1 d P A 1
H10A H 0.6172 0.6841 0.0056 0.092 Uiso 0.42(2) 1 calc PR A 1
H10B H 0.6834 0.8174 -0.1018 0.092 Uiso 0.42(2) 1 calc PR A 1
H10C H 0.5338 0.8332 0.0317 0.092 Uiso 0.42(2) 1 calc PR A 1
C9A C 0.8257(17) 0.6999(11) -0.0261(8) 0.065(2) Uani 0.58(2) 1 d P A 2
H9A1 H 0.7900 0.6206 -0.0238 0.097 Uiso 0.58(2) 1 calc PR A 2
H9A2 H 0.9192 0.6684 -0.0039 0.097 Uiso 0.58(2) 1 calc PR A 2
H9A3 H 0.8470 0.7621 -0.1182 0.097 Uiso 0.58(2) 1 calc PR A 2
C10A C 0.5767(13) 0.8353(15) 0.0134(8) 0.062(3) Uani 0.58(2) 1 d P A 2
H10D H 0.4962 0.8845 0.0800 0.093 Uiso 0.58(2) 1 calc PR A 2
H10E H 0.5368 0.7640 0.0054 0.093 Uiso 0.58(2) 1 calc PR A 2
H10F H 0.6103 0.9000 -0.0765 0.093 Uiso 0.58(2) 1 calc PR A 2
C11 C 0.9739(3) 0.7213(2) 0.3067(3) 0.0589(7) Uani 1 1 d . . .
H11A H 0.9979 0.8044 0.3096 0.088 Uiso 1 1 calc R A .
H11B H 1.0648 0.6724 0.2470 0.088 Uiso 1 1 calc R . .
H11C H 0.9419 0.6617 0.3998 0.088 Uiso 1 1 calc R . .

loop_
_atom_site_aniso_label
_atom_site_aniso_U_11
_atom_site_aniso_U_22
_atom_site_aniso_U_33
_atom_site_aniso_U_23
_atom_site_aniso_U_13
_atom_site_aniso_U_12
K1 0.0271(2) 0.02607(19) 0.02084(19) -0.00478(14) -0.00478(15) -0.00840(14)
Si1 0.0238(2) 0.0244(2) 0.0268(3) -0.00817(19) -0.0094(2) -0.00305(18)
Si2 0.0258(2) 0.0251(2) 0.0207(2) -0.00605(18) -0.00833(19) -0.00538(18)
O1 0.0313(7) 0.0375(8) 0.0445(8) -0.0066(6) -0.0170(6) -0.0113(6)
N1 0.0273(7) 0.0239(7) 0.0233(7) -0.0078(6) -0.0098(6) -0.0029(6)
N2 0.0815(15) 0.0790(15) 0.0235(9) -0.0029(10) -0.0100(10) -0.0575(13)
C1 0.0318(10) 0.0318(10) 0.0484(12) -0.0178(9) -0.0141(9) 0.0008(8)
C2 0.0302(10) 0.0412(11) 0.0391(11) -0.0149(9) -0.0112(9) -0.0077(8)
C3 0.0352(10) 0.0318(10) 0.0340(11) -0.0037(8) -0.0174(9) -0.0026(8)
C4 0.0569(14) 0.0447(12) 0.0465(13) -0.0026(10) -0.0260(11) -0.0244(11)
C5 0.0403(12) 0.0678(15) 0.0292(11) -0.0189(10) -0.0087(9) -0.0124(10)
C6 0.0522(13) 0.0451(12) 0.0474(13) -0.0168(10) -0.0321(11) 0.0068(10)
C7 0.0384(11) 0.0414(11) 0.0361(11) -0.0130(9) 0.0009(9) -0.0209(9)
C8 0.0617(14) 0.0494(13) 0.0252(10) 0.0006(9) -0.0131(10) -0.0290(11)
C9 0.050(5) 0.051(5) 0.036(4) -0.024(4) 0.006(3) -0.024(4)
C10 0.097(8) 0.058(6) 0.046(4) 0.000(5) -0.045(5) -0.023(6)
C9A 0.091(7) 0.058(4) 0.051(4) -0.018(3) -0.016(4) -0.030(4)
C10A 0.087(6) 0.075(6) 0.042(3) 0.017(3) -0.041(4) -0.050(5)
C11 0.0524(14) 0.0424(13) 0.105(2) -0.0171(13) -0.0540(15) -0.0029(11)

loop_
_atom_type_symbol
_atom_type_description
_atom_type_scat_dispersion_real
_atom_type_scat_dispersion_imag
_atom_type_scat_source
C C 0.0033 0.0016 'International Tables Vol C Tables 4.2.6.8 and 6.1.1.4'
H H 0.0000 0.0000 'International Tables Vol C Tables 4.2.6.8 and 6.1.1.4'
N N 0.0061 0.0033 'International Tables Vol C Tables 4.2.6.8 and 6.1.1.4'
O O 0.0106 0.0060 'International Tables Vol C Tables 4.2.6.8 and 6.1.1.4'
Si Si 0.0817 0.0704 'International Tables Vol C Tables 4.2.6.8 and 6.1.1.4'
K K 0.2009 0.2494 'International Tables Vol C Tables 4.2.6.8 and 6.1.1.4'

loop_
_geom_angle_atom_site_label_1
_geom_angle_atom_site_label_2
_geom_angle_atom_site_label_3
_geom_angle
_geom_angle_site_symmetry_1
_geom_angle_site_symmetry_3
O1 K1 N1 133.74(4) . .
O1 K1 N1 115.54(4) . 2_666
N1 K1 N1 96.83(4) . 2_666
O1 K1 N2 61.15(5) . .
N1 K1 N2 114.69(5) . .
N1 K1 N2 137.99(6) 2_666 .
O1 K1 C3 109.13(5) . 2_666
N1 K1 C3 116.28(5) . 2_666
N1 K1 C3 56.78(4) 2_666 2_666
N2 K1 C3 83.68(6) . 2_666
O1 K1 Si1 119.57(3) . 2_666
N1 K1 Si1 104.23(3) . 2_666
N1 K1 Si1 26.23(3) 2_666 2_666
N2 K1 Si1 114.41(5) . 2_666
C3 K1 Si1 31.01(3) 2_666 2_666
O1 K1 Si1 111.27(3) . .
N1 K1 Si1 25.25(3) . .
N1 K1 Si1 102.18(3) 2_666 .
N2 K1 Si1 118.30(5) . .
C3 K1 Si1 139.52(4) 2_666 .
Si1 K1 Si1 119.128(12) 2_666 .
O1 K1 K1 147.58(3) . 2_666
N1 K1 K1 48.90(3) . 2_666
N1 K1 K1 47.93(3) 2_666 2_666
N2 K1 K1 151.18(4) . 2_666
C3 K1 K1 85.13(4) 2_666 2_666
Si1 K1 K1 60.196(13) 2_666 2_666
Si1 K1 K1 58.932(13) . 2_666
O1 K1 Si2 139.55(3) . .
N1 K1 Si2 24.77(3) . .
N1 K1 Si2 103.77(3) 2_666 .
N2 K1 Si2 95.85(4) . .
C3 K1 Si2 99.83(4) 2_666 .
Si1 K1 Si2 99.838(14) 2_666 .
Si1 K1 Si2 47.921(11) . .
K1 K1 Si2 60.121(13) 2_666 .
O1 K1 Si2 94.67(3) . 2_666
N1 K1 Si2 104.58(3) . 2_666
N1 K1 Si2 25.04(3) 2_666 2_666
N2 K1 Si2 140.52(5) . 2_666
C3 K1 Si2 75.22(4) 2_666 2_666
Si1 K1 Si2 48.212(12) 2_666 2_666
Si1 K1 Si2 98.914(14) . 2_666
K1 K1 Si2 60.034(13) 2_666 2_666
Si2 K1 Si2 120.156(12) . 2_666
N1 Si1 C1 116.76(8) . .
N1 Si1 C3 112.33(8) . .
C1 Si1 C3 104.29(9) . .
N1 Si1 C2 111.58(8) . .
C1 Si1 C2 105.63(9) . .
C3 Si1 C2 105.32(9) . .
N1 Si1 K1 48.22(5) . 2_666
C1 Si1 K1 139.77(7) . 2_666
C3 Si1 K1 65.35(6) . 2_666
C2 Si1 K1 114.60(7) . 2_666
N1 Si1 K1 45.16(5) . .
C1 Si1 K1 141.81(7) . .
C3 Si1 K1 113.76(6) . .
C2 Si1 K1 68.03(6) . .
K1 Si1 K1 60.873(12) 2_666 .
N1 Si2 C4 114.74(9) . .
N1 Si2 C6 110.53(9) . .
C4 Si2 C6 104.94(11) . .
N1 Si2 C5 115.15(9) . .
C4 Si2 C5 105.36(11) . .
C6 Si2 C5 105.19(10) . .
N1 Si2 K1 44.12(5) . .
C4 Si2 K1 148.69(8) . .
C6 Si2 K1 72.76(7) . .
C5 Si2 K1 105.29(7) . .
N1 Si2 K1 45.55(5) . 2_666
C4 Si2 K1 88.86(8) . 2_666
C6 Si2 K1 83.35(7) . 2_666
C5 Si2 K1 160.47(7) . 2_666
K1 Si2 K1 59.844(12) . 2_666
C7 O1 C11 111.91(17) . .
C7 O1 K1 121.93(11) . .
C11 O1 K1 124.08(13) . .
Si1 N1 Si2 128.45(9) . .
Si1 N1 K1 109.59(7) . .
Si2 N1 K1 111.11(7) . .
Si1 N1 K1 105.55(6) . 2_666
Si2 N1 K1 109.41(7) . 2_666
K1 N1 K1 83.17(4) . 2_666
C10 N2 C9A 84.2(6) . .
C10 N2 C8 121.9(7) . .
C9A N2 C8 113.5(4) . .
C10 N2 C10A 26.3(5) . .
C9A N2 C10A 108.3(5) . .
C8 N2 C10A 101.2(5) . .
C10 N2 C9 104.5(7) . .
C9A N2 C9 22.6(4) . .
C8 N2 C9 109.3(3) . .
C10A N2 C9 129.9(4) . .
C10 N2 K1 116.8(5) . .
C9A N2 K1 118.3(5) . .
C8 N2 K1 102.58(12) . .
C10A N2 K1 111.7(3) . .
C9 N2 K1 99.5(5) . .
Si1 C1 H1A 109.5 . .
Si1 C1 H1B 109.5 . .
H1A C1 H1B 109.5 . .
Si1 C1 H1C 109.5 . .
H1A C1 H1C 109.5 . .
H1B C1 H1C 109.5 . .
Si1 C2 H2A 109.5 . .
Si1 C2 H2B 109.5 . .
H2A C2 H2B 109.5 . .
Si1 C2 H2C 109.5 . .
H2A C2 H2C 109.5 . .
H2B C2 H2C 109.5 . .
Si1 C3 H3A 109.5 . .
Si1 C3 H3B 109.5 . .
H3A C3 H3B 109.5 . .
Si1 C3 H3C 109.5 . .
H3A C3 H3C 109.5 . .
H3B C3 H3C 109.5 . .
Si2 C4 H4A 109.5 . .
Si2 C4 H4B 109.5 . .
H4A C4 H4B 109.5 . .
Si2 C4 H4C 109.5 . .
H4A C4 H4C 109.5 . .
H4B C4 H4C 109.5 . .
Si2 C5 H5A 109.5 . .
Si2 C5 H5B 109.5 . .
H5A C5 H5B 109.5 . .
Si2 C5 H5C 109.5 . .
H5A C5 H5C 109.5 . .
H5B C5 H5C 109.5 . .
Si2 C6 H6A 109.5 . .
Si2 C6 H6B 109.5 . .
H6A C6 H6B 109.5 . .
Si2 C6 H6C 109.5 . .
H6A C6 H6C 109.5 . .
H6B C6 H6C 109.5 . .
O1 C7 C8 110.17(15) . .
O1 C7 H7A 109.6 . .
C8 C7 H7A 109.6 . .
O1 C7 H7B 109.6 . .
C8 C7 H7B 109.6 . .
H7A C7 H7B 108.1 . .
N2 C8 C7 114.2(2) . .
N2 C8 H8A 108.7 . .
C7 C8 H8A 108.7 . .
N2 C8 H8B 108.7 . .
C7 C8 H8B 108.7 . .
H8A C8 H8B 107.6 . .
N2 C9 H9A 109.5 . .
N2 C9 H9B 109.5 . .
H9A C9 H9B 109.5 . .
N2 C9 H9C 109.5 . .
H9A C9 H9C 109.5 . .
H9B C9 H9C 109.5 . .
N2 C10 H10A 109.5 . .
N2 C10 H10B 109.5 . .
H10A C10 H10B 109.5 . .
N2 C10 H10C 109.5 . .
H10A C10 H10C 109.5 . .
H10B C10 H10C 109.5 . .
N2 C9A H9A1 109.5 . .
N2 C9A H9A2 109.5 . .
H9A1 C9A H9A2 109.5 . .
N2 C9A H9A3 109.5 . .
H9A1 C9A H9A3 109.5 . .
H9A2 C9A H9A3 109.5 . .
N2 C10A H10D 109.5 . .
N2 C10A H10E 109.5 . .
H10D C10A H10E 109.5 . .
N2 C10A H10F 109.5 . .
H10D C10A H10F 109.5 . .
H10E C10A H10F 109.5 . .
O1 C11 H11A 109.5 . .
O1 C11 H11B 109.5 . .
H11A C11 H11B 109.5 . .
O1 C11 H11C 109.5 . .
H11A C11 H11C 109.5 . .
H11B C11 H11C 109.5 . .

loop_
_geom_bond_atom_site_label_1
_geom_bond_atom_site_label_2
_geom_bond_distance
_geom_bond_site_symmetry_2
K1 O1 2.7119(13) .
K1 N1 2.7853(15) .
K1 N1 2.8277(15) 2_666
K1 N2 2.8981(18) .
K1 C3 3.3409(19) 2_666
K1 Si1 3.6531(6) 2_666
K1 Si1 3.7008(6) .
K1 K1 3.7256(7) 2_666
K1 Si2 3.7327(6) .
K1 Si2 3.7360(6) 2_666
Si1 N1 1.6757(14) .
Si1 C1 1.892(2) .
Si1 C3 1.8937(19) .
Si1 C2 1.8941(19) .
Si1 K1 3.6531(6) 2_666
Si2 N1 1.6767(15) .
Si2 C4 1.882(2) .
Si2 C6 1.889(2) .
Si2 C5 1.895(2) .
Si2 K1 3.7360(6) 2_666
O1 C7 1.420(2) .
O1 C11 1.424(2) .
N1 K1 2.8277(15) 2_666
N2 C10 1.317(11) .
N2 C9A 1.319(10) .
N2 C8 1.458(3) .
N2 C10A 1.609(10) .
N2 C9 1.708(13) .
C1 H1A 0.9800 .
C1 H1B 0.9800 .
C1 H1C 0.9800 .
C2 H2A 0.9800 .
C2 H2B 0.9800 .
C2 H2C 0.9800 .
C3 H3A 0.9800 .
C3 H3B 0.9800 .
C3 H3C 0.9800 .
C4 H4A 0.9800 .
C4 H4B 0.9800 .
C4 H4C 0.9800 .
C5 H5A 0.9800 .
C5 H5B 0.9800 .
C5 H5C 0.9800 .
C6 H6A 0.9800 .
C6 H6B 0.9800 .
C6 H6C 0.9800 .
C7 C8 1.498(3) .
C7 H7A 0.9900 .
C7 H7B 0.9900 .
C8 H8A 0.9900 .
C8 H8B 0.9900 .
C9 H9A 0.9800 .
C9 H9B 0.9800 .
C9 H9C 0.9800 .
C10 H10A 0.9800 .
C10 H10B 0.9800 .
C10 H10C 0.9800 .
C9A H9A1 0.9800 .
C9A H9A2 0.9800 .
C9A H9A3 0.9800 .
C10A H10D 0.9800 .
C10A H10E 0.9800 .
C10A H10F 0.9800 .
C11 H11A 0.9800 .
C11 H11B 0.9800 .
C11 H11C 0.9800 .
